data_7229696
loop_
_publ_author_name
'Mohanraj, J.'
'Capria, E.'
'Benevoli, L.'
'Perucchi, A.'
'Demitri, N.'
'Fraleoni-Morgera, A'

_publ_section_title
;
 XRD- and infrared-probed anisotropic thermal expansion properties of an
 organic semiconducting single crystal.
;
_journal_issue 3
_journal_name_full 'Physical chemistry chemical physics : PCCP'
_journal_page_first 1984
_journal_page_last 1992
_journal_paper_doi 10.1039/c7cp05209j
_journal_volume 20
_journal_year 2018
_chemical_formula_moiety 'C7 H5 N O'
_chemical_formula_sum 'C7 H5 N O'
_chemical_formula_weight 119.12
_chemical_name_common 4-hydroxycyanobenzene
_space_group_crystal_system orthorhombic
_space_group_IT_number 60
_space_group_name_Hall '-P 2n 2ab'
_space_group_name_H-M_alt 'P b c n'
_symmetry_space_group_name_Hall '-P 2n 2ab'
_symmetry_space_group_name_H-M 'P b c n'
_atom_sites_solution_hydrogens mixed
_atom_sites_solution_primary direct
_atom_sites_solution_secondary difmap
_audit_creation_method SHELXL-2013
_audit_update_record
;
2017-06-30 deposited with the CCDC.
2017-12-11 downloaded from the CCDC.
;
_cell_angle_alpha 90
_cell_angle_beta 90
_cell_angle_gamma 90
_cell_formula_units_Z 16
_cell_length_a 9.158(2)
_cell_length_b 10.658(1)
_cell_length_c 25.383(2)
_cell_measurement_reflns_used 9352
_cell_measurement_temperature 220(2)
_cell_measurement_theta_max 32.87
_cell_measurement_theta_min 1.87
_cell_volume 2477.5(6)
_computing_cell_refinement 'XDS (Kabsch, 2010)'
_computing_data_collection 'Elettra XRD1 Data Collection SW'
_computing_data_reduction 'XDS - SCALA (Winn, 2011)'
_computing_molecular_graphics 'Coot (Emsley, 2004)'
_computing_publication_material enCIFer/publCIF
_computing_structure_refinement 'SHELXL-2012 (Sheldrick, 2015)'
_computing_structure_solution 'Sir2011 (Burla, 2015)'
_diffrn_ambient_temperature 220(2)
_diffrn_measured_fraction_theta_full 0.979
_diffrn_measured_fraction_theta_max 0.967
_diffrn_measurement_device_type
;
'Huber 4-circles Kappa Goniometer, Pilatus 2M detector'
;
_diffrn_measurement_method 'Rotating crystal'
_diffrn_radiation_type Synchrotron
_diffrn_radiation_wavelength 0.8266
_diffrn_reflns_av_R_equivalents 0.033
_diffrn_reflns_av_unetI/netI 0.0248
_diffrn_reflns_Laue_measured_fraction_full 0.979
_diffrn_reflns_Laue_measured_fraction_max 0.967
_diffrn_reflns_limit_h_max 11
_diffrn_reflns_limit_h_min 0
_diffrn_reflns_limit_k_max 13
_diffrn_reflns_limit_k_min 0
_diffrn_reflns_limit_l_max 33
_diffrn_reflns_limit_l_min 0
_diffrn_reflns_number 13354
_diffrn_reflns_point_group_measured_fraction_full 0.979
_diffrn_reflns_point_group_measured_fraction_max 0.967
_diffrn_reflns_theta_full 29.733
_diffrn_reflns_theta_max 31.095
_diffrn_reflns_theta_min 1.866
_diffrn_source 'Elettra Synchrotron - XRD1 BL'
_diffrn_standards_decay_% 0
_diffrn_standards_interval_count 0
_diffrn_standards_number 0
_exptl_absorpt_coefficient_mu 0.122
_exptl_absorpt_correction_type none
_exptl_crystal_colour colourless
_exptl_crystal_density_diffrn 1.277
_exptl_crystal_description 'thick plate'
_exptl_crystal_F_000 992
_exptl_crystal_size_max 1
_exptl_crystal_size_mid 0.5
_exptl_crystal_size_min 0.25
_refine_diff_density_max 0.203
_refine_diff_density_min -0.184
_refine_diff_density_rms 0.040
_refine_ls_extinction_coef 0.415(15)
_refine_ls_extinction_expression Fc^*^=kFc[1+0.001xFc^2^\l^3^/sin(2\q)]^-1/4^
_refine_ls_extinction_method SHELXL
_refine_ls_goodness_of_fit_ref 1.099
_refine_ls_hydrogen_treatment mixed
_refine_ls_matrix_type full
_refine_ls_number_parameters 172
_refine_ls_number_reflns 2458
_refine_ls_number_restraints 0
_refine_ls_restrained_S_all 1.099
_refine_ls_R_factor_all 0.0431
_refine_ls_R_factor_gt 0.0426
_refine_ls_shift/su_max 0.001
_refine_ls_shift/su_mean 0.000
_refine_ls_structure_factor_coef Fsqd
_refine_ls_weighting_details
;
 w=1/[\s^2^(Fo^2^)+(0.0637P)^2^+0.3546P]
 where P=(Fo^2^+2Fc^2^)/3
;
_refine_ls_weighting_scheme calc
_refine_ls_wR_factor_gt 0.1118
_refine_ls_wR_factor_ref 0.1124
_reflns_Friedel_coverage 0.000
_reflns_number_gt 2382
_reflns_number_total 2458
_reflns_threshold_expression 'I > 2\s(I)'
_cod_data_source_file c7cp05209j2.cif
_cod_data_source_block 4HCB220K
_cod_depositor_comments 'Adding full bibliography for 7229694--7229703.cif.'
_cod_original_cell_volume 2477.5(7)
_cod_database_code 7229696
_shelx_space_group_comment
;
The symmetry employed for this shelxl refinement is uniquely defined
by the following loop, which should always be used as a source of
symmetry information in preference to the above space-group names.
They are only intended as comments.
;
_shelxl_version_number 2012-9

loop_
_space_group_symop_operation_xyz
'x, y, z'
'-x+1/2, -y+1/2, z+1/2'
'x+1/2, -y+1/2, -z'
'-x, y, -z+1/2'
'-x, -y, -z'
'x-1/2, y-1/2, -z-1/2'
'-x-1/2, y-1/2, z'
'x, -y, z-1/2'

loop_
_atom_site_label
_atom_site_type_symbol
_atom_site_fract_x
_atom_site_fract_y
_atom_site_fract_z
_atom_site_U_iso_or_equiv
_atom_site_adp_type
_atom_site_occupancy
_atom_site_site_symmetry_order
_atom_site_calc_flag
_atom_site_refinement_flags_posn
_atom_site_refinement_flags_adp
O1_1 O 0.25377(9) 0.29965(7) 0.75079(3) 0.0446(3) Uani 1 1 d . .
H1_1 H 0.1943(19) 0.3453(16) 0.7282(7) 0.068(5) Uiso 1 1 d . .
C2_1 C 0.33242(11) 0.37649(10) 0.78207(4) 0.0358(3) Uani 1 1 d . .
C3_1 C 0.43515(13) 0.32139(10) 0.81541(4) 0.0415(3) Uani 1 1 d . .
H3_1 H 0.4470 0.2338 0.8155 0.050 Uiso 1 1 calc R U
C4_1 C 0.51906(12) 0.39468(11) 0.84809(4) 0.0423(3) Uani 1 1 d . .
H4_1 H 0.5884 0.3574 0.8704 0.051 Uiso 1 1 calc R U
C5_1 C 0.50092(11) 0.52436(10) 0.84797(4) 0.0380(3) Uani 1 1 d . .
C6_1 C 0.39900(12) 0.57978(10) 0.81445(4) 0.0398(3) Uani 1 1 d . .
H6_1 H 0.3876 0.6674 0.8142 0.048 Uiso 1 1 calc R U
C7_1 C 0.31490(12) 0.50628(10) 0.78167(4) 0.0378(3) Uani 1 1 d . .
H7_1 H 0.2460 0.5436 0.7591 0.045 Uiso 1 1 calc R U
C8_1 C 0.58394(13) 0.60280(11) 0.88271(4) 0.0446(3) Uani 1 1 d . .
N9_1 N 0.64693(13) 0.66838(11) 0.91035(4) 0.0571(3) Uani 1 1 d . .
O1_2 O 0.28910(10) 0.63943(9) 1.03357(3) 0.0512(3) Uani 1 1 d . .
H1_2 H 0.2403(19) 0.7023(18) 1.0470(7) 0.068(5) Uiso 1 1 d . .
C2_2 C 0.21403(11) 0.59447(10) 0.99164(4) 0.0368(3) Uani 1 1 d . .
C3_2 C 0.27051(13) 0.49080(11) 0.96567(4) 0.0442(3) Uani 1 1 d . .
H3_2 H 0.3582 0.4542 0.9773 0.053 Uiso 1 1 calc R U
C4_2 C 0.19817(13) 0.44124(11) 0.92274(4) 0.0436(3) Uani 1 1 d . .
H4_2 H 0.2359 0.3705 0.9053 0.052 Uiso 1 1 calc R U
C5_2 C 0.06927(12) 0.49633(10) 0.90528(4) 0.0372(3) Uani 1 1 d . .
C6_2 C 0.01264(11) 0.59972(10) 0.93173(4) 0.0400(3) Uani 1 1 d . .
H6_2 H -0.0750 0.6364 0.9201 0.048 Uiso 1 1 calc R U
C7_2 C 0.08404(12) 0.64861(10) 0.97477(4) 0.0388(3) Uani 1 1 d . .
H7_2 H 0.0452 0.7182 0.9927 0.047 Uiso 1 1 calc R U
C8_2 C -0.00535(12) 0.44894(11) 0.85968(5) 0.0447(3) Uani 1 1 d . .
N9_2 N -0.06569(14) 0.41406(12) 0.82319(4) 0.0596(3) Uani 1 1 d . .

loop_
_atom_site_aniso_label
_atom_site_aniso_U_11
_atom_site_aniso_U_22
_atom_site_aniso_U_33
_atom_site_aniso_U_23
_atom_site_aniso_U_13
_atom_site_aniso_U_12
O1_1 0.0516(5) 0.0403(4) 0.0419(4) 0.0070(3) -0.0126(3) -0.0093(4)
C2_1 0.0383(5) 0.0392(5) 0.0298(5) 0.0052(4) -0.0016(4) -0.0039(4)
C3_1 0.0503(6) 0.0360(5) 0.0382(5) 0.0061(4) -0.0061(4) 0.0030(4)
C4_1 0.0455(6) 0.0457(6) 0.0356(5) 0.0060(4) -0.0092(4) 0.0066(5)
C5_1 0.0383(6) 0.0440(6) 0.0316(5) -0.0004(4) -0.0034(4) 0.0008(4)
C6_1 0.0447(6) 0.0367(5) 0.0380(5) 0.0023(4) -0.0043(4) 0.0034(4)
C7_1 0.0380(5) 0.0406(6) 0.0348(5) 0.0071(4) -0.0064(4) 0.0021(4)
C8_1 0.0455(6) 0.0477(6) 0.0407(6) -0.0020(5) -0.0072(5) 0.0052(5)
N9_1 0.0614(7) 0.0542(6) 0.0558(6) -0.0121(5) -0.0192(5) 0.0039(5)
O1_2 0.0511(5) 0.0573(5) 0.0452(5) -0.0155(4) -0.0133(4) 0.0050(4)
C2_2 0.0377(6) 0.0414(6) 0.0313(5) -0.0011(4) -0.0008(4) -0.0037(4)
C3_2 0.0388(6) 0.0537(7) 0.0401(6) -0.0058(5) -0.0052(4) 0.0110(5)
C4_2 0.0442(6) 0.0499(6) 0.0368(6) -0.0093(4) 0.0003(4) 0.0081(5)
C5_2 0.0383(5) 0.0430(6) 0.0302(5) 0.0015(4) -0.0005(4) -0.0037(4)
C6_2 0.0356(5) 0.0403(6) 0.0440(6) 0.0030(4) -0.0041(4) 0.0022(4)
C7_2 0.0399(6) 0.0344(5) 0.0422(6) -0.0028(4) 0.0013(4) 0.0017(4)
C8_2 0.0461(6) 0.0495(6) 0.0385(6) 0.0001(5) -0.0040(5) -0.0010(5)
N9_2 0.0650(7) 0.0668(7) 0.0468(6) -0.0069(5) -0.0179(5) -0.0016(6)

loop_
_atom_type_symbol
_atom_type_description
_atom_type_scat_dispersion_real
_atom_type_scat_dispersion_imag
_atom_type_scat_source
C C -0.0020 0.0023 'International Tables Vol C Tables 4.2.6.8 and 6.1.1.4'
N N -0.0031 0.0047 'International Tables Vol C Tables 4.2.6.8 and 6.1.1.4'
O O -0.0042 0.0085 'International Tables Vol C Tables 4.2.6.8 and 6.1.1.4'
H H 0.0000 0.0000 'International Tables Vol C Tables 4.2.6.8 and 6.1.1.4'

loop_
_geom_angle_atom_site_label_1
_geom_angle_atom_site_label_2
_geom_angle_atom_site_label_3
_geom_angle
C2_1 O1_1 H1_1 111.0(10)
O1_1 C2_1 C7_1 122.50(9)
O1_1 C2_1 C3_1 117.49(10)
C7_1 C2_1 C3_1 120.02(10)
C4_1 C3_1 C2_1 120.27(10)
C4_1 C3_1 H3_1 119.9
C2_1 C3_1 H3_1 119.9
C3_1 C4_1 C5_1 119.75(9)
C3_1 C4_1 H4_1 120.1
C5_1 C4_1 H4_1 120.1
C4_1 C5_1 C6_1 120.13(10)
C4_1 C5_1 C8_1 120.95(9)
C6_1 C5_1 C8_1 118.91(10)
C7_1 C6_1 C5_1 120.12(10)
C7_1 C6_1 H6_1 119.9
C5_1 C6_1 H6_1 119.9
C6_1 C7_1 C2_1 119.73(9)
C6_1 C7_1 H7_1 120.1
C2_1 C7_1 H7_1 120.1
N9_1 C8_1 C5_1 177.82(12)
C2_2 O1_2 H1_2 108.5(11)
O1_2 C2_2 C3_2 117.78(10)
O1_2 C2_2 C7_2 121.98(10)
C3_2 C2_2 C7_2 120.24(9)
C4_2 C3_2 C2_2 120.08(10)
C4_2 C3_2 H3_2 120.0
C2_2 C3_2 H3_2 120.0
C3_2 C4_2 C5_2 119.82(10)
C3_2 C4_2 H4_2 120.1
C5_2 C4_2 H4_2 120.1
C6_2 C5_2 C4_2 119.82(10)
C6_2 C5_2 C8_2 119.37(10)
C4_2 C5_2 C8_2 120.81(10)
C7_2 C6_2 C5_2 120.41(10)
C7_2 C6_2 H6_2 119.8
C5_2 C6_2 H6_2 119.8
C6_2 C7_2 C2_2 119.63(10)
C6_2 C7_2 H7_2 120.2
C2_2 C7_2 H7_2 120.2
N9_2 C8_2 C5_2 178.41(13)

loop_
_geom_bond_atom_site_label_1
_geom_bond_atom_site_label_2
_geom_bond_distance
O1_1 C2_1 1.3491(13)
O1_1 H1_1 0.928(18)
C2_1 C7_1 1.3926(15)
C2_1 C3_1 1.3951(14)
C3_1 C4_1 1.3744(16)
C3_1 H3_1 0.9400
C4_1 C5_1 1.3920(16)
C4_1 H4_1 0.9400
C5_1 C6_1 1.3943(15)
C5_1 C8_1 1.4336(15)
C6_1 C7_1 1.3781(15)
C6_1 H6_1 0.9400
C7_1 H7_1 0.9400
C8_1 N9_1 1.1459(16)
O1_2 C2_2 1.3546(12)
O1_2 H1_2 0.875(19)
C2_2 C3_2 1.3868(15)
C2_2 C7_2 1.3905(15)
C3_2 C4_2 1.3803(16)
C3_2 H3_2 0.9400
C4_2 C5_2 1.3910(16)
C4_2 H4_2 0.9400
C5_2 C6_2 1.3906(16)
C5_2 C8_2 1.4360(15)
C6_2 C7_2 1.3758(15)
C6_2 H6_2 0.9400
C7_2 H7_2 0.9400
C8_2 N9_2 1.1408(16)

loop_
_geom_torsion_atom_site_label_1
_geom_torsion_atom_site_label_2
_geom_torsion_atom_site_label_3
_geom_torsion_atom_site_label_4
_geom_torsion
O1_1 C2_1 C3_1 C4_1 179.77(10)
C7_1 C2_1 C3_1 C4_1 0.23(16)
C2_1 C3_1 C4_1 C5_1 0.20(17)
C3_1 C4_1 C5_1 C6_1 -0.61(16)
C3_1 C4_1 C5_1 C8_1 178.20(11)
C4_1 C5_1 C6_1 C7_1 0.60(17)
C8_1 C5_1 C6_1 C7_1 -178.23(10)
C5_1 C6_1 C7_1 C2_1 -0.17(17)
O1_1 C2_1 C7_1 C6_1 -179.76(10)
C3_1 C2_1 C7_1 C6_1 -0.24(16)
O1_2 C2_2 C3_2 C4_2 179.94(10)
C7_2 C2_2 C3_2 C4_2 0.32(18)
C2_2 C3_2 C4_2 C5_2 0.65(18)
C3_2 C4_2 C5_2 C6_2 -1.11(17)
C3_2 C4_2 C5_2 C8_2 177.95(11)
C4_2 C5_2 C6_2 C7_2 0.61(17)
C8_2 C5_2 C6_2 C7_2 -178.46(10)
C5_2 C6_2 C7_2 C2_2 0.35(16)
O1_2 C2_2 C7_2 C6_2 179.58(10)
C3_2 C2_2 C7_2 C6_2 -0.82(17)
